data_4331345
loop_
_publ_author_name
'Bin Liu'
'Ran Shang'
'Ke-Li Hu'
'Zhe-Ming Wang'
'Song Gao'

_publ_section_title
;
 A New Series of Chiral Metal Formate Frameworks of [HONH3][MII(HCOO)3] (M
 = Mn, Co, Ni, Zn, and Mg): Synthesis, Structures, and Properties
;
_journal_name_full 'Inorganic Chemistry'
_journal_page_first 13363
_journal_page_last 13372
_journal_paper_doi 10.1021/ic302129m
_journal_volume 51
_journal_year 2012
_chemical_formula_sum 'C3 H7 Mn N O7'
_chemical_formula_weight 224.04
_chemical_name_systematic
; 
 ? 
;
_space_group_IT_number 19
_symmetry_cell_setting orthorhombic
_symmetry_space_group_name_Hall 'P 2ac 2ab'
_symmetry_space_group_name_H-M 'P 21 21 21'
_atom_sites_solution_hydrogens geom
_atom_sites_solution_primary direct
_atom_sites_solution_secondary difmap
_audit_creation_method SHELXL-97
_cell_angle_alpha 90.00
_cell_angle_beta 90.00
_cell_angle_gamma 90.00
_cell_formula_units_Z 4
_cell_length_a 7.8121(2)
_cell_length_b 7.9612(3)
_cell_length_c 13.1728(7)
_cell_measurement_reflns_used 10296
_cell_measurement_temperature 293(2)
_cell_measurement_theta_max 27.485
_cell_measurement_theta_min 3.395
_cell_volume 819.27(6)
_computing_cell_refinement 'HKL Scalepack (Otwinowski & Minor, 1997)'
_computing_data_collection 'KappaCCD (Nonius B. V., 1998)'
_computing_data_reduction 'HKL Denzo (Otwinowski & Minor, 1997) & maXus (Mackay et al., 1998)'
_computing_molecular_graphics 'Bruker SHELXTL V5.1 (Sheldrick, 1998)'
_computing_publication_material 'SHELXL-97 (Sheldrick, 1997)'
_computing_structure_refinement 'SHELXL-97 (Sheldrick, 1997)'
_computing_structure_solution 'SHELXS-97 (Sheldrick, 1997)'
_diffrn_ambient_temperature 293(2)
_diffrn_detector_area_resol_mean 9
_diffrn_measured_fraction_theta_full 0.997
_diffrn_measured_fraction_theta_max 0.997
_diffrn_measurement_device_type 'NONIUS KappaCCD'
_diffrn_measurement_method CCD
_diffrn_radiation_monochromator graphite
_diffrn_radiation_source 'fine-focus sealed tube'
_diffrn_radiation_type MoK\a
_diffrn_radiation_wavelength 0.71073
_diffrn_reflns_av_R_equivalents 0.0590
_diffrn_reflns_av_sigmaI/netI 0.0541
_diffrn_reflns_limit_h_max 10
_diffrn_reflns_limit_h_min -9
_diffrn_reflns_limit_k_max 10
_diffrn_reflns_limit_k_min -10
_diffrn_reflns_limit_l_max 17
_diffrn_reflns_limit_l_min -16
_diffrn_reflns_number 13823
_diffrn_reflns_theta_full 27.48
_diffrn_reflns_theta_max 27.48
_diffrn_reflns_theta_min 3.65
_diffrn_standards_decay_% 0
_exptl_absorpt_coefficient_mu 1.614
_exptl_absorpt_correction_T_max 0.859
_exptl_absorpt_correction_T_min 0.783
_exptl_absorpt_correction_type multi-scan
_exptl_absorpt_process_details
;
multi-scan from symmetry-related measurements 
 Sortav (Blessing 1995, 1997)
;
_exptl_crystal_colour colorless
_exptl_crystal_density_diffrn 1.816
_exptl_crystal_description block
_exptl_crystal_F_000 452
_exptl_crystal_size_max 0.12
_exptl_crystal_size_mid 0.12
_exptl_crystal_size_min 0.10
_refine_diff_density_max 0.313
_refine_diff_density_min -0.212
_refine_diff_density_rms 0.054
_refine_ls_abs_structure_details 'Flack H D (1983), Acta Cryst. A39, 876-881'
_refine_ls_abs_structure_Flack 0.645(19)
_refine_ls_extinction_method none
_refine_ls_goodness_of_fit_ref 0.919
_refine_ls_hydrogen_treatment constr
_refine_ls_matrix_type full
_refine_ls_number_parameters 110
_refine_ls_number_reflns 1876
_refine_ls_number_restraints 0
_refine_ls_restrained_S_all 0.919
_refine_ls_R_factor_all 0.0470
_refine_ls_R_factor_gt 0.0267
_refine_ls_shift/su_max 0.000
_refine_ls_shift/su_mean 0.000
_refine_ls_structure_factor_coef Fsqd
_refine_ls_weighting_details 'calc w=1/[\s^2^(Fo^2^)+(0.0223P)^2^+0.0000P] where P=(Fo^2^+2Fc^2^)/3'
_refine_ls_weighting_scheme calc
_refine_ls_wR_factor_gt 0.0487
_refine_ls_wR_factor_ref 0.0513
_reflns_number_gt 1401
_reflns_number_total 1876
_reflns_threshold_expression >2sigma(I)
_cod_data_source_file ic302129m_si_002_1.cif
_cod_data_source_block 1Mn
_cod_depositor_comments
;
The following automatic conversions were performed:

'_refine_ls_hydrogen_treatment' value 'constr.' was replaced with the
value 'constr' as specified in the replacement file
'src/cod-tools/trunk/data/replacement-values/replacement_values.lst'.

Automatic conversion script
Id: cif_fix_values 5376 2017-05-30 11:51:03Z andrius 
;
_cod_database_code 4331345

loop_
_symmetry_equiv_pos_as_xyz
'x, y, z'
'-x+1/2, -y, z+1/2'
'-x, y+1/2, -z+1/2'
'x+1/2, -y+1/2, -z'

loop_
_atom_site_label
_atom_site_type_symbol
_atom_site_fract_x
_atom_site_fract_y
_atom_site_fract_z
_atom_site_U_iso_or_equiv
_atom_site_adp_type
_atom_site_occupancy
_atom_site_symmetry_multiplicity
_atom_site_calc_flag
_atom_site_refinement_flags
Mn1 Mn 0.55335(4) 0.49461(5) 0.08543(2) 0.02225(10) Uani 1 1 d .
C1 C 0.4158(3) 0.2249(3) 0.23529(17) 0.0345(6) Uani 1 1 d .
H1 H 0.5202 0.1736 0.2215 0.041 Uiso 1 1 calc R
C2 C 0.2931(3) 0.7722(3) 0.03257(19) 0.0416(7) Uani 1 1 d .
H2 H 0.3569 0.7791 -0.0269 0.050 Uiso 1 1 calc R
C3 C 0.3119(3) 0.2768(3) -0.04130(18) 0.0379(7) Uani 1 1 d .
H3 H 0.2390 0.2952 0.0134 0.045 Uiso 1 1 calc R
O1 O 0.3855(2) 0.3601(2) 0.19145(11) 0.0327(4) Uani 1 1 d .
O2 O 0.3179(2) 0.1517(2) 0.29651(11) 0.0349(4) Uani 1 1 d .
O3 O 0.3423(2) 0.6700(2) 0.09459(12) 0.0409(4) Uani 1 1 d .
O4 O 0.1688(2) 0.8683(2) 0.03839(11) 0.0346(4) Uani 1 1 d .
O5 O 0.4511(2) 0.3505(2) -0.03957(12) 0.0402(4) Uani 1 1 d .
O6 O 0.2593(2) 0.1800(2) -0.10932(11) 0.0326(4) Uani 1 1 d .
O7 O 0.08163(19) 0.4997(3) 0.23334(13) 0.0508(4) Uani 1 1 d .
H7 H 0.1783 0.4758 0.2139 0.076 Uiso 1 1 calc R
N1 N -0.0023(3) 0.3532(3) 0.26595(14) 0.0370(6) Uani 1 1 d .
H1A H 0.0740 0.2713 0.2742 0.056 Uiso 1 1 calc R
H1B H -0.0791 0.3225 0.2197 0.056 Uiso 1 1 calc R
H1C H -0.0548 0.3731 0.3247 0.056 Uiso 1 1 calc R

loop_
_atom_site_aniso_label
_atom_site_aniso_U_11
_atom_site_aniso_U_22
_atom_site_aniso_U_33
_atom_site_aniso_U_23
_atom_site_aniso_U_13
_atom_site_aniso_U_12
Mn1 0.02159(16) 0.02135(18) 0.02382(16) 0.0007(3) 0.00052(13) -0.0002(2)
C1 0.0276(14) 0.0390(17) 0.0368(14) 0.0082(13) 0.0013(12) 0.0069(13)
C2 0.0437(17) 0.053(2) 0.0285(14) 0.0096(14) 0.0059(13) 0.0206(15)
C3 0.0315(15) 0.049(2) 0.0329(14) -0.0071(14) 0.0055(12) -0.0088(14)
O1 0.0290(9) 0.0295(11) 0.0397(9) 0.0140(9) 0.0076(8) 0.0036(8)
O2 0.0305(10) 0.0372(12) 0.0371(9) 0.0151(9) 0.0039(8) -0.0015(9)
O3 0.0400(10) 0.0399(11) 0.0426(10) 0.0118(10) 0.0022(9) 0.0171(9)
O4 0.0343(10) 0.0385(11) 0.0310(9) 0.0082(9) 0.0012(8) 0.0178(9)
O5 0.0360(10) 0.0488(12) 0.0358(10) -0.0103(9) -0.0008(8) -0.0164(10)
O6 0.0344(9) 0.0342(11) 0.0293(10) -0.0088(8) -0.0004(7) -0.0130(8)
O7 0.0337(9) 0.0381(10) 0.0806(12) -0.0005(14) 0.0165(8) -0.0014(13)
N1 0.0352(12) 0.0420(15) 0.0339(12) -0.0004(11) 0.0029(9) 0.0029(11)

loop_
_atom_type_symbol
_atom_type_description
_atom_type_scat_dispersion_real
_atom_type_scat_dispersion_imag
_atom_type_scat_source
C C 0.0033 0.0016 'International Tables Vol C Tables 4.2.6.8 and 6.1.1.4'
H H 0.0000 0.0000 'International Tables Vol C Tables 4.2.6.8 and 6.1.1.4'
N N 0.0061 0.0033 'International Tables Vol C Tables 4.2.6.8 and 6.1.1.4'
O O 0.0106 0.0060 'International Tables Vol C Tables 4.2.6.8 and 6.1.1.4'
Mn Mn 0.3368 0.7283 'International Tables Vol C Tables 4.2.6.8 and 6.1.1.4'

loop_
_geom_angle_atom_site_label_1
_geom_angle_atom_site_label_2
_geom_angle_atom_site_label_3
_geom_angle
_geom_angle_site_symmetry_1
_geom_angle_site_symmetry_3
O6 Mn1 O4 97.17(6) 4 4_565
O6 Mn1 O5 92.57(7) 4 .
O4 Mn1 O5 81.22(7) 4_565 .
O6 Mn1 O3 168.37(6) 4 .
O4 Mn1 O3 91.95(7) 4_565 .
O5 Mn1 O3 95.95(7) . .
O6 Mn1 O1 92.22(6) 4 .
O4 Mn1 O1 167.58(6) 4_565 .
O5 Mn1 O1 90.28(6) . .
O3 Mn1 O1 79.87(6) . .
O6 Mn1 O2 85.57(6) 4 3_655
O4 Mn1 O2 93.14(6) 4_565 3_655
O5 Mn1 O2 173.80(7) . 3_655
O3 Mn1 O2 86.74(7) . 3_655
O1 Mn1 O2 95.69(6) . 3_655
O1 C1 O2 125.7(2) . .
O1 C1 H1 117.1 . .
O2 C1 H1 117.1 . .
O3 C2 O4 128.3(2) . .
O3 C2 H2 115.9 . .
O4 C2 H2 115.9 . .
O5 C3 O6 126.5(2) . .
O5 C3 H3 116.8 . .
O6 C3 H3 116.8 . .
C1 O1 Mn1 127.14(15) . .
C1 O2 Mn1 115.62(15) . 3_645
C2 O3 Mn1 129.44(16) . .
C2 O4 Mn1 126.35(16) . 4_465
C3 O5 Mn1 126.27(17) . .
C3 O6 Mn1 122.63(15) . 4_455
N1 O7 H7 109.5 . .
O7 N1 H1A 109.5 . .
O7 N1 H1B 109.5 . .
H1A N1 H1B 109.5 . .
O7 N1 H1C 109.5 . .
H1A N1 H1C 109.5 . .
H1B N1 H1C 109.5 . .

loop_
_geom_bond_atom_site_label_1
_geom_bond_atom_site_label_2
_geom_bond_distance
_geom_bond_site_symmetry_2
Mn1 O6 2.1494(16) 4
Mn1 O4 2.1599(15) 4_565
Mn1 O5 2.1601(16) .
Mn1 O3 2.1643(16) .
Mn1 O1 2.1947(16) .
Mn1 O2 2.2348(16) 3_655
C1 O1 1.245(3) .
C1 O2 1.255(3) .
C1 H1 0.9300 .
C2 O3 1.215(3) .
C2 O4 1.238(3) .
C2 H2 0.9300 .
C3 O5 1.236(3) .
C3 O6 1.251(3) .
C3 H3 0.9300 .
O2 Mn1 2.2348(16) 3_645
O4 Mn1 2.1599(15) 4_465
O6 Mn1 2.1494(16) 4_455
O7 N1 1.405(3) .
O7 H7 0.8200 .
N1 H1A 0.8900 .
N1 H1B 0.8900 .
N1 H1C 0.8900 .

loop_
_geom_hbond_atom_site_label_D
_geom_hbond_atom_site_label_H
_geom_hbond_atom_site_label_A
_geom_hbond_distance_DH
_geom_hbond_distance_HA
_geom_hbond_distance_DA
_geom_hbond_angle_DHA
_geom_hbond_site_symmetry_A
O7 H7 O1 0.82 1.89 2.678(2) 162.3 .
O7 H7 O3 0.82 2.55 3.054(2) 121.0 .
N1 H1A O2 0.89 2.15 2.999(3) 159.1 .
N1 H1B O6 0.89 1.92 2.792(3) 164.2 4_455
N1 H1C O4 0.89 2.01 2.889(2) 168.5 3_545
N1 H1A O7 0.89 2.48 2.882(3) 107.8 3_545
